data_2310660
loop_
_publ_author_name
'Scavnicar, S.'
'Prodic, B.'

_publ_section_title
;
 The crystal structure of double nitrate octahydrates of thorium and
 bivalent metals
;
_journal_name_full 'Acta Crystallographica (1,1948-23,1967)'
_journal_page_first 698
_journal_page_last 702
_journal_volume 18
_journal_year 1965
_chemical_formula_sum 'H16 Mg N6 O26 Th'
_chemical_name_systematic 'Mg Th (N O3)6 (H2 O)8'
_space_group_IT_number 14
_symmetry_space_group_name_Hall '-P 2ybc'
_symmetry_space_group_name_H-M 'P 1 21/c 1'
_cell_angle_alpha 90
_cell_angle_beta 97
_cell_angle_gamma 90
_cell_formula_units_Z 2
_cell_length_a 9.08
_cell_length_b 8.75
_cell_length_c 13.61
_cell_volume 1073.255
_citation_journal_id_ASTM ACCRA9
_cod_data_source_file Scavnicar_ACCRA9_1965_1881.cif
_cod_data_source_block H16Mg1N6O26Th1
_cod_depositor_comments
;
 Marking attached hydrogen atoms.

 Antanas Vaitkus,
 2016-12-23
;
_cod_original_formula_sum 'H16 Mg1 N6 O26 Th1'
_cod_database_code 2310660

loop_
_symmetry_equiv_pos_as_xyz
x,y,z
-x,y+1/2,-z+1/2
-x,-y,-z
x,-y-1/2,z-1/2

loop_
_atom_site_label
_atom_site_type_symbol
_atom_site_fract_x
_atom_site_fract_y
_atom_site_fract_z
_atom_site_occupancy
_atom_site_U_iso_or_equiv
_atom_site_attached_hydrogens
Th1 Th+4 0 0 0 1 0.0 0
Mg1 Mg+2 0.5 0 0.5 1 0.0 0
N1 N+5 0.04 0.667 0.088 1 0.0 0
N2 N+5 0.177 0.135 0.174 1 0.0 0
N3 N+5 0.726 0.053 0.098 1 0.0 0
O1 O-2 0.937 0.75 0.104 1 0.0 0
O2 O-2 0.133 0.713 0.038 1 0.0 0
O3 O-2 0.05 0.543 0.128 1 0.0 0
O4 O-2 0.12 0.225 0.112 1 0.0 0
O5 O-2 0.15 0 0.167 1 0.0 0
O6 O-2 0.263 0.184 0.242 1 0.0 0
O7 O-2 0.718 0.012 0.012 1 0.0 0
O8 O-2 0.85 0.083 0.139 1 0.0 0
O9 O-2 0.611 0.05 0.141 1 0.0 0
O10 O-2 0.71 0.487 0.087 1 0.0 2
O11 O-2 0.395 0.45 0.124 1 0.0 2
O12 O-2 0.506 0.74 0.039 1 0.0 2
O13 O-2 0.401 0.78 0.223 1 0.0 2
